data_1545598
loop_
_publ_author_name
'Pedersen, Anders H.'
'Geoghegan, Blaise L.'
'Nichol, Gary S.'
'Lupton, David W.'
'Murray, Keith S.'
'Mart\'inez-Lillo, Jos\'e'
'Gass, Ian A.'
'Brechin, Euan K.'

_publ_section_title
;
 Hexahalorhenate(iv) salts of metal oxazolidine nitroxides.
;
_journal_issue 16
_journal_name_full 'Dalton transactions (Cambridge, England : 2003)'
_journal_page_first 5250
_journal_page_last 5259
_journal_paper_doi 10.1039/c7dt00752c
_journal_volume 46
_journal_year 2017
_chemical_formula_moiety 'Cl6 Re, C30 H32 Co N6 O4, 4(C2 H3 N)'
_chemical_formula_sum 'C38 H44 Cl6 Co N10 O4 Re'
_chemical_formula_weight 1162.66
_space_group_crystal_system monoclinic
_space_group_IT_number 14
_space_group_name_Hall '-P 2ybc'
_space_group_name_H-M_alt 'P 1 21/c 1'
_symmetry_space_group_name_Hall '-P 2ybc'
_symmetry_space_group_name_H-M 'P 1 21/c 1'
_atom_sites_solution_hydrogens geom
_atom_sites_solution_primary iterative
_audit_creation_date 2016-11-29
_audit_creation_method
;
Olex2 1.2
(compiled 2016.11.24 svn.r3356 for OlexSys, GUI svn.r5267)
;
_audit_update_record
;
2017-02-24 deposited with the CCDC.
2017-03-20 downloaded from the CCDC.
;
_cell_angle_alpha 90
_cell_angle_beta 110.854(5)
_cell_angle_gamma 90
_cell_formula_units_Z 2
_cell_length_a 13.5159(6)
_cell_length_b 11.1140(4)
_cell_length_c 15.7455(8)
_cell_measurement_reflns_used 8353
_cell_measurement_temperature 149.94(13)
_cell_measurement_theta_max 28.9000
_cell_measurement_theta_min 3.2480
_cell_volume 2210.28(18)
_computing_cell_refinement 'CrysAlisPro 1.171.38.43 (Rigaku OD, 2015)'
_computing_data_collection 'CrysAlisPro 1.171.38.43 (Rigaku OD, 2015)'
_computing_data_reduction 'CrysAlisPro 1.171.38.43 (Rigaku OD, 2015)'
_computing_molecular_graphics 'Olex2 (Dolomanov et al., 2009)'
_computing_publication_material 'Olex2 (Dolomanov et al., 2009)'
_computing_structure_refinement 'ShelXL (Sheldrick, 2015)'
_computing_structure_solution 'olex2.solve (Bourhis et al., 2015)'
_diffrn_ambient_environment N~2~
_diffrn_ambient_temperature 149.94(13)
_diffrn_detector 'CCD plate'
_diffrn_detector_area_resol_mean 5.1574
_diffrn_detector_type Atlas
_diffrn_measured_fraction_theta_full 0.998
_diffrn_measured_fraction_theta_max 0.8206
_diffrn_measurement_details
;
List of Runs (angles in degrees, time in seconds):

  # Type    Start    End  Width  t~exp~   \w     \q     \k     \f   Frames
#--------------------------------------------------------------------------
  1  \w    -20.00  30.00   1.00    5.00    --   -9.43 -99.00 -60.00   50
  2  \w    -20.00  30.00   1.00    5.00    --   -9.43 -99.00 120.00   50
  3  \w    -16.00  81.00   1.00    5.00    --   10.92  57.00 150.00   97
  4  \w    -62.00  33.00   1.00    5.00    --   10.92 -38.00-120.00   95
  5  \w    -59.00  38.00   1.00    5.00    --   10.92 -57.00   0.00   97
  6  \w    -20.00  51.00   1.00    5.00    --   10.92 -99.00 -90.00   71
  7  \w    -59.00  24.00   1.00    5.00    --   10.92 -57.00 -30.00   83
  8  \w    -12.00  78.00   1.00    5.00    --   10.92  38.00  60.00   90
;
_diffrn_measurement_device 'four-circle diffractometer'
_diffrn_measurement_device_type 'SuperNova, Dual, Cu at zero, Atlas'
_diffrn_measurement_method '\w scans'
_diffrn_orient_matrix_type 'CrysAlisPro convention (1999,Acta A55,543-557)'
_diffrn_orient_matrix_UB_11 -0.0476823000
_diffrn_orient_matrix_UB_12 -0.0031406000
_diffrn_orient_matrix_UB_13 -0.0123512000
_diffrn_orient_matrix_UB_21 -0.0050109000
_diffrn_orient_matrix_UB_22 0.0577518000
_diffrn_orient_matrix_UB_23 -0.0236953000
_diffrn_orient_matrix_UB_31 -0.0051703000
_diffrn_orient_matrix_UB_32 -0.0268765000
_diffrn_orient_matrix_UB_33 -0.0494030000
_diffrn_radiation_monochromator mirror
_diffrn_radiation_probe x-ray
_diffrn_radiation_type 'Mo K\a'
_diffrn_radiation_wavelength 0.71073
_diffrn_reflns_av_R_equivalents 0.0623
_diffrn_reflns_av_unetI/netI 0.0525
_diffrn_reflns_Laue_measured_fraction_full 0.998
_diffrn_reflns_Laue_measured_fraction_max 0.989
_diffrn_reflns_limit_h_max 15
_diffrn_reflns_limit_h_min -17
_diffrn_reflns_limit_k_max 14
_diffrn_reflns_limit_k_min -12
_diffrn_reflns_limit_l_max 20
_diffrn_reflns_limit_l_min -20
_diffrn_reflns_number 36387
_diffrn_reflns_point_group_measured_fraction_full 0.998
_diffrn_reflns_point_group_measured_fraction_max 0.989
_diffrn_reflns_theta_full 26.000
_diffrn_reflns_theta_max 28.282
_diffrn_reflns_theta_min 3.226
_diffrn_source 'micro-focus sealed X-ray tube'
_diffrn_source_type 'SuperNova (Mo) X-ray Source'
_diffrn_standards_number 0
_exptl_absorpt_coefficient_mu 3.526
_exptl_absorpt_correction_type none
_exptl_crystal_colour black
_exptl_crystal_colour_primary black
_exptl_crystal_density_diffrn 1.747
_exptl_crystal_description block
_exptl_crystal_F_000 1156
_exptl_crystal_size_max 0.42
_exptl_crystal_size_mid 0.246
_exptl_crystal_size_min 0.075
_refine_diff_density_max 2.286
_refine_diff_density_min -0.883
_refine_diff_density_rms 0.152
_refine_ls_extinction_method none
_refine_ls_goodness_of_fit_ref 1.292
_refine_ls_hydrogen_treatment constr
_refine_ls_matrix_type full
_refine_ls_number_parameters 278
_refine_ls_number_reflns 5419
_refine_ls_number_restraints 18
_refine_ls_restrained_S_all 1.291
_refine_ls_R_factor_all 0.0931
_refine_ls_R_factor_gt 0.0704
_refine_ls_shift/su_max 0.000
_refine_ls_shift/su_mean 0.000
_refine_ls_structure_factor_coef Fsqd
_refine_ls_weighting_details 'w=1/[\s^2^(Fo^2^)+22.5970P] where P=(Fo^2^+2Fc^2^)/3'
_refine_ls_weighting_scheme calc
_refine_ls_wR_factor_gt 0.1250
_refine_ls_wR_factor_ref 0.1311
_reflns_Friedel_coverage 0.000
_reflns_number_gt 4361
_reflns_number_total 5419
_reflns_threshold_expression 'I > 2\s(I)'
_cod_data_source_file c7dt00752c2.cif
_cod_data_source_block eb16206vt_150
_cod_depositor_comments 'Adding full bibliography for 1545597--1545607.cif.'
_cod_original_cell_volume 2210.29(18)
_cod_database_code 1545598
_chemical_oxdiff_formula 'C15 H16 Cl6 Co N3 O2 Re'
_shelx_space_group_comment
;
The symmetry employed for this shelxl refinement is uniquely defined
by the following loop, which should always be used as a source of
symmetry information in preference to the above space-group names.
They are only intended as comments.
;
_olex2_refinement_description
;
1. Fixed Uiso
 At 1.2 times of:
  All C(H) groups, All C(H,H) groups
 At 1.5 times of:
  All C(H,H,H) groups
2. Rigid body (RIGU) restrains
 N4, C16, C17
 with sigma for 1-2 distances of 0.004 and sigma for 1-3 distances of 0.004
 N5, C18, C19
 with sigma for 1-2 distances of 0.004 and sigma for 1-3 distances of 0.004
3.a Secondary CH2 refined with riding coordinates:
 C12(H12A,H12B)
3.b Aromatic/amide H refined with riding coordinates:
 C1(H1), C2(H2), C3(H3), C4(H4), C6(H6), C7(H7), C8(H8), C9(H9)
3.c Idealised Me refined as rotating group:
 C14(H14A,H14B,H14C), C15(H15A,H15B,H15C), C17(H17A,H17B,H17C), C19(H19A,H19B,
 H19C)
;
_shelx_shelxl_version_number 2014/7
_olex2_submission_special_instructions 'No special instructions were received'
_oxdiff_exptl_absorpt_empirical_details
;
Empirical correction (ABSPACK) includes:
;
_oxdiff_exptl_absorpt_empirical_full_max 1.643
_oxdiff_exptl_absorpt_empirical_full_min 0.776

loop_
_space_group_symop_operation_xyz
'x, y, z'
'-x, y+1/2, -z+1/2'
'-x, -y, -z'
'x, -y-1/2, z-1/2'

loop_
_atom_site_label
_atom_site_type_symbol
_atom_site_fract_x
_atom_site_fract_y
_atom_site_fract_z
_atom_site_U_iso_or_equiv
_atom_site_adp_type
_atom_site_occupancy
_atom_site_site_symmetry_order
_atom_site_calc_flag
_atom_site_refinement_flags_posn
_atom_site_refinement_flags_adp
_atom_site_refinement_flags_occupancy
Re1 Re 0.5000 0.0000 0.0000 0.01752(11) Uani 1 2 d S T P
Co1 Co 1.0000 0.0000 0.5000 0.0159(2) Uani 1 2 d S T P
Cl1 Cl 0.55450(14) -0.0165(2) -0.12644(12) 0.0306(5) Uani 1 1 d . . .
Cl2 Cl 0.32124(13) -0.0029(2) -0.09786(12) 0.0303(4) Uani 1 1 d . . .
Cl3 Cl 0.5029(2) 0.21010(17) -0.0109(2) 0.0425(6) Uani 1 1 d . . .
O1 O 0.9765(4) 0.0335(4) 0.6256(4) 0.0252(12) Uani 1 1 d . . .
O2 O 0.9057(4) 0.3369(5) 0.5975(4) 0.0288(12) Uani 1 1 d . . .
N1 N 0.8690(5) 0.0917(5) 0.4365(4) 0.0196(12) Uani 1 1 d . . .
N2 N 1.0756(5) 0.1537(5) 0.5140(4) 0.0196(12) Uani 1 1 d . . .
N3 N 0.9534(5) 0.1440(6) 0.6355(4) 0.0233(13) Uani 1 1 d . . .
C1 C 0.7972(6) 0.0586(7) 0.3572(5) 0.0222(15) Uani 1 1 d . . .
H1 H 0.8109 -0.0091 0.3284 0.027 Uiso 1 1 calc R . .
C2 C 0.7039(6) 0.1194(8) 0.3159(5) 0.0285(17) Uani 1 1 d . . .
H2 H 0.6563 0.0947 0.2598 0.034 Uiso 1 1 calc R . .
C3 C 0.6828(6) 0.2180(8) 0.3597(6) 0.0295(18) Uani 1 1 d . . .
H3 H 0.6193 0.2594 0.3339 0.035 Uiso 1 1 calc R . .
C4 C 0.7555(6) 0.2553(7) 0.4416(6) 0.0265(17) Uani 1 1 d . . .
H4 H 0.7421 0.3214 0.4720 0.032 Uiso 1 1 calc R . .
C5 C 0.8485(6) 0.1917(6) 0.4769(5) 0.0185(15) Uani 1 1 d . . .
C6 C 1.1632(6) 0.1655(7) 0.4932(5) 0.0218(15) Uani 1 1 d . . .
H6 H 1.1899 0.0982 0.4734 0.026 Uiso 1 1 calc R . .
C7 C 1.2154(6) 0.2752(7) 0.5003(5) 0.0259(16) Uani 1 1 d . . .
H7 H 1.2755 0.2815 0.4848 0.031 Uiso 1 1 calc R . .
C8 C 1.1764(6) 0.3737(7) 0.5306(6) 0.0275(17) Uani 1 1 d . . .
H8 H 1.2103 0.4477 0.5364 0.033 Uiso 1 1 calc R . .
C9 C 1.0853(6) 0.3624(7) 0.5528(5) 0.0238(16) Uani 1 1 d . . .
H9 H 1.0571 0.4281 0.5730 0.029 Uiso 1 1 calc R . .
C10 C 1.0391(5) 0.2509(7) 0.5438(4) 0.0194(15) Uani 1 1 d . . .
C11 C 0.9366(6) 0.2323(6) 0.5625(5) 0.0204(15) Uani 1 1 d . . .
C12 C 0.9267(8) 0.3234(8) 0.6927(6) 0.0346(19) Uani 1 1 d . . .
H12A H 0.8765 0.3695 0.7107 0.042 Uiso 1 1 calc R . .
H12B H 0.9977 0.3505 0.7279 0.042 Uiso 1 1 calc R . .
C13 C 0.9148(7) 0.1871(7) 0.7073(6) 0.0301(18) Uani 1 1 d . . .
C14 C 0.9868(9) 0.1449(9) 0.7997(6) 0.048(3) Uani 1 1 d . . .
H14A H 0.9855 0.0586 0.8020 0.072 Uiso 1 1 calc GR . .
H14B H 0.9631 0.1777 0.8455 0.072 Uiso 1 1 calc GR . .
H14C H 1.0578 0.1716 0.8102 0.072 Uiso 1 1 calc GR . .
C15 C 0.8001(8) 0.1487(9) 0.6840(8) 0.049(3) Uani 1 1 d . . .
H15A H 0.7581 0.1800 0.6254 0.073 Uiso 1 1 calc GR . .
H15B H 0.7740 0.1794 0.7290 0.073 Uiso 1 1 calc GR . .
H15C H 0.7959 0.0624 0.6829 0.073 Uiso 1 1 calc GR . .
N4 N 0.3624(8) 0.4964(11) 0.0141(8) 0.073(3) Uani 1 1 d . U .
C16 C 0.4401(10) 0.4766(13) 0.0699(10) 0.072(4) Uani 1 1 d . U .
C17 C 0.5396(13) 0.453(2) 0.1404(12) 0.133(8) Uani 1 1 d . U .
H17A H 0.5374 0.4806 0.1974 0.200 Uiso 1 1 calc GR . .
H17B H 0.5948 0.4943 0.1272 0.200 Uiso 1 1 calc GR . .
H17C H 0.5533 0.3679 0.1437 0.200 Uiso 1 1 calc GR . .
N5 N 1.2018(10) 0.3103(13) 0.7750(9) 0.094(4) Uani 1 1 d . U .
C18 C 1.2750(9) 0.2758(12) 0.7633(7) 0.057(3) Uani 1 1 d . U .
C19 C 1.3666(9) 0.2285(12) 0.7468(9) 0.067(3) Uani 1 1 d . U .
H19A H 1.3436 0.1771 0.6944 0.100 Uiso 1 1 calc GR . .
H19B H 1.4095 0.1831 0.7988 0.100 Uiso 1 1 calc GR . .
H19C H 1.4074 0.2938 0.7365 0.100 Uiso 1 1 calc GR . .

loop_
_atom_site_aniso_label
_atom_site_aniso_U_11
_atom_site_aniso_U_22
_atom_site_aniso_U_33
_atom_site_aniso_U_23
_atom_site_aniso_U_13
_atom_site_aniso_U_12
Re1 0.01379(17) 0.01762(18) 0.02313(19) -0.0044(2) 0.00899(13) -0.0007(2)
Co1 0.0138(5) 0.0145(5) 0.0203(6) 0.0018(7) 0.0071(4) 0.0013(7)
Cl1 0.0230(8) 0.0461(13) 0.0252(9) -0.0024(9) 0.0115(7) 0.0049(9)
Cl2 0.0175(7) 0.0456(10) 0.0273(8) -0.0107(11) 0.0074(6) -0.0018(10)
Cl3 0.0388(11) 0.0197(9) 0.0769(18) -0.0042(11) 0.0301(11) -0.0026(10)
O1 0.022(3) 0.023(3) 0.030(3) -0.001(2) 0.007(2) 0.004(2)
O2 0.033(3) 0.024(3) 0.033(3) 0.000(2) 0.017(3) 0.007(2)
N1 0.016(3) 0.023(3) 0.024(3) 0.003(3) 0.011(3) 0.001(2)
N2 0.014(3) 0.022(3) 0.022(3) 0.001(2) 0.006(2) 0.003(2)
N3 0.026(3) 0.023(3) 0.024(3) -0.003(3) 0.012(3) -0.001(3)
C1 0.024(4) 0.021(4) 0.021(4) -0.004(3) 0.007(3) -0.005(3)
C2 0.021(4) 0.038(5) 0.024(4) -0.003(3) 0.006(3) -0.003(3)
C3 0.021(4) 0.035(5) 0.030(4) 0.004(4) 0.007(3) 0.008(3)
C4 0.022(4) 0.021(4) 0.041(5) 0.001(3) 0.016(4) 0.001(3)
C5 0.026(4) 0.014(3) 0.015(3) 0.000(3) 0.006(3) -0.008(3)
C6 0.018(4) 0.021(4) 0.026(4) -0.004(3) 0.007(3) 0.000(3)
C7 0.019(4) 0.032(4) 0.028(4) 0.005(3) 0.011(3) 0.001(3)
C8 0.025(4) 0.021(4) 0.035(4) 0.000(3) 0.009(3) -0.006(3)
C9 0.024(4) 0.022(4) 0.025(4) -0.008(3) 0.008(3) 0.000(3)
C10 0.019(4) 0.024(4) 0.010(3) 0.003(3) 0.000(3) 0.005(3)
C11 0.020(4) 0.021(4) 0.020(4) -0.004(3) 0.007(3) 0.000(3)
C12 0.045(5) 0.030(4) 0.028(4) -0.005(4) 0.013(4) 0.002(4)
C13 0.040(5) 0.028(4) 0.030(4) -0.006(3) 0.021(4) 0.000(4)
C14 0.071(7) 0.045(6) 0.029(5) -0.001(4) 0.019(5) 0.008(5)
C15 0.048(6) 0.044(6) 0.067(7) -0.014(5) 0.036(6) -0.009(5)
N4 0.050(5) 0.064(6) 0.111(8) -0.012(7) 0.034(5) -0.016(6)
C16 0.052(5) 0.085(10) 0.087(7) -0.035(7) 0.037(5) -0.008(6)
C17 0.071(8) 0.23(2) 0.089(9) -0.052(11) 0.021(7) 0.026(10)
N5 0.066(6) 0.128(11) 0.087(8) 0.050(8) 0.027(6) 0.039(7)
C18 0.046(5) 0.068(7) 0.045(6) 0.019(5) 0.001(5) 0.003(5)
C19 0.046(6) 0.071(8) 0.080(8) 0.024(7) 0.018(6) -0.001(5)

loop_
_atom_type_symbol
_atom_type_description
_atom_type_scat_dispersion_real
_atom_type_scat_dispersion_imag
_atom_type_scat_source
C C 0.0033 0.0016 'International Tables Vol C Tables 4.2.6.8 and 6.1.1.4'
H H 0.0000 0.0000 'International Tables Vol C Tables 4.2.6.8 and 6.1.1.4'
Cl Cl 0.1484 0.1585 'International Tables Vol C Tables 4.2.6.8 and 6.1.1.4'
Co Co 0.3494 0.9721 'International Tables Vol C Tables 4.2.6.8 and 6.1.1.4'
N N 0.0061 0.0033 'International Tables Vol C Tables 4.2.6.8 and 6.1.1.4'
O O 0.0106 0.0060 'International Tables Vol C Tables 4.2.6.8 and 6.1.1.4'
Re Re -1.0185 7.2310 'International Tables Vol C Tables 4.2.6.8 and 6.1.1.4'

loop_
_exptl_crystal_face_index_h
_exptl_crystal_face_index_k
_exptl_crystal_face_index_l
_exptl_crystal_face_perp_dist
5 -12 -13 0.1726
-8 -12 12 0.1046
0 11 -13 0.1343
1 -12 11 0.1030
-20 3 0 0.0377
4 -16 -3 0.1696
20 -3 0 0.0377
-5 11 13 0.2147
4 16 1 0.1608
19 -2 3 0.0415
19 7 0 0.0747
-4 16 1 0.1613
17 10 -9 0.1108

loop_
_geom_angle_atom_site_label_1
_geom_angle_atom_site_label_2
_geom_angle_atom_site_label_3
_geom_angle
_geom_angle_site_symmetry_1
_geom_angle_site_symmetry_3
Cl1 Re1 Cl1 180.0 . 3_655
Cl2 Re1 Cl1 89.85(6) 3_655 .
Cl2 Re1 Cl1 90.15(6) 3_655 3_655
Cl2 Re1 Cl1 89.85(6) . 3_655
Cl2 Re1 Cl1 90.15(6) . .
Cl2 Re1 Cl2 180.0 3_655 .
Cl3 Re1 Cl1 90.13(8) 3_655 .
Cl3 Re1 Cl1 90.13(8) . 3_655
Cl3 Re1 Cl1 89.87(8) 3_655 3_655
Cl3 Re1 Cl1 89.87(8) . .
Cl3 Re1 Cl2 90.34(9) . .
Cl3 Re1 Cl2 90.34(9) 3_655 3_655
Cl3 Re1 Cl2 89.66(9) . 3_655
Cl3 Re1 Cl2 89.65(9) 3_655 .
Cl3 Re1 Cl3 180.0 3_655 .
O1 Co1 O1 180.00(7) 3_756 .
N1 Co1 O1 91.3(2) . 3_756
N1 Co1 O1 88.7(2) 3_756 3_756
N1 Co1 O1 91.3(2) 3_756 .
N1 Co1 O1 88.7(2) . .
N1 Co1 N1 180.0(3) 3_756 .
N2 Co1 O1 90.7(2) . 3_756
N2 Co1 O1 89.3(2) 3_756 3_756
N2 Co1 O1 89.3(2) . .
N2 Co1 O1 90.7(2) 3_756 .
N2 Co1 N1 93.2(2) 3_756 .
N2 Co1 N1 86.8(2) 3_756 3_756
N2 Co1 N1 86.8(2) . .
N2 Co1 N1 93.2(2) . 3_756
N2 Co1 N2 180.0 3_756 .
N3 O1 Co1 113.5(4) . .
C11 O2 C12 110.3(6) . .
C1 N1 Co1 123.7(5) . .
C1 N1 C5 117.6(6) . .
C5 N1 Co1 118.7(5) . .
C6 N2 Co1 121.7(5) . .
C10 N2 Co1 119.9(5) . .
C10 N2 C6 118.3(6) . .
O1 N3 C11 121.3(6) . .
O1 N3 C13 124.4(6) . .
C11 N3 C13 112.5(6) . .
N1 C1 H1 118.4 . .
N1 C1 C2 123.3(7) . .
C2 C1 H1 118.4 . .
C1 C2 H2 120.9 . .
C1 C2 C3 118.2(7) . .
C3 C2 H2 120.9 . .
C2 C3 H3 119.9 . .
C2 C3 C4 120.1(7) . .
C4 C3 H3 119.9 . .
C3 C4 H4 121.0 . .
C5 C4 C3 118.0(7) . .
C5 C4 H4 121.0 . .
N1 C5 C4 122.7(7) . .
N1 C5 C11 115.7(6) . .
C4 C5 C11 121.5(7) . .
N2 C6 H6 119.0 . .
N2 C6 C7 122.1(7) . .
C7 C6 H6 119.0 . .
C6 C7 H7 120.7 . .
C8 C7 C6 118.6(7) . .
C8 C7 H7 120.7 . .
C7 C8 H8 120.1 . .
C7 C8 C9 119.8(7) . .
C9 C8 H8 120.1 . .
C8 C9 H9 121.2 . .
C10 C9 C8 117.6(7) . .
C10 C9 H9 121.2 . .
N2 C10 C9 123.6(7) . .
N2 C10 C11 115.5(6) . .
C9 C10 C11 120.8(6) . .
O2 C11 N3 103.3(5) . .
O2 C11 C5 110.1(6) . .
O2 C11 C10 112.2(6) . .
N3 C11 C5 110.6(6) . .
N3 C11 C10 110.0(6) . .
C5 C11 C10 110.4(6) . .
O2 C12 H12A 110.7 . .
O2 C12 H12B 110.7 . .
O2 C12 C13 105.4(6) . .
H12A C12 H12B 108.8 . .
C13 C12 H12A 110.7 . .
C13 C12 H12B 110.7 . .
N3 C13 C12 96.8(6) . .
N3 C13 C14 110.7(7) . .
N3 C13 C15 109.3(7) . .
C14 C13 C12 112.4(8) . .
C14 C13 C15 113.5(8) . .
C15 C13 C12 112.9(8) . .
C13 C14 H14A 109.5 . .
C13 C14 H14B 109.5 . .
C13 C14 H14C 109.5 . .
H14A C14 H14B 109.5 . .
H14A C14 H14C 109.5 . .
H14B C14 H14C 109.5 . .
C13 C15 H15A 109.5 . .
C13 C15 H15B 109.5 . .
C13 C15 H15C 109.5 . .
H15A C15 H15B 109.5 . .
H15A C15 H15C 109.5 . .
H15B C15 H15C 109.5 . .
N4 C16 C17 179.1(19) . .
C16 C17 H17A 109.5 . .
C16 C17 H17B 109.5 . .
C16 C17 H17C 109.5 . .
H17A C17 H17B 109.5 . .
H17A C17 H17C 109.5 . .
H17B C17 H17C 109.5 . .
N5 C18 C19 178.2(16) . .
C18 C19 H19A 109.5 . .
C18 C19 H19B 109.5 . .
C18 C19 H19C 109.5 . .
H19A C19 H19B 109.5 . .
H19A C19 H19C 109.5 . .
H19B C19 H19C 109.5 . .

loop_
_geom_bond_atom_site_label_1
_geom_bond_atom_site_label_2
_geom_bond_distance
_geom_bond_site_symmetry_2
Re1 Cl1 2.3630(17) .
Re1 Cl1 2.3630(17) 3_655
Re1 Cl2 2.3585(16) 3_655
Re1 Cl2 2.3585(16) .
Re1 Cl3 2.3427(19) 3_655
Re1 Cl3 2.3427(19) .
Co1 O1 2.144(5) .
Co1 O1 2.144(5) 3_756
Co1 N1 1.978(6) .
Co1 N1 1.978(6) 3_756
Co1 N2 1.963(6) 3_756
Co1 N2 1.963(6) .
O1 N3 1.290(8) .
O2 C11 1.412(8) .
O2 C12 1.431(10) .
N1 C1 1.331(9) .
N1 C5 1.359(9) .
N2 C6 1.343(9) .
N2 C10 1.339(9) .
N3 C11 1.466(9) .
N3 C13 1.484(9) .
C1 H1 0.9300 .
C1 C2 1.373(11) .
C2 H2 0.9300 .
C2 C3 1.377(11) .
C3 H3 0.9300 .
C3 C4 1.377(12) .
C4 H4 0.9300 .
C4 C5 1.375(10) .
C5 C11 1.514(10) .
C6 H6 0.9300 .
C6 C7 1.393(11) .
C7 H7 0.9300 .
C7 C8 1.374(11) .
C8 H8 0.9300 .
C8 C9 1.400(11) .
C9 H9 0.9300 .
C9 C10 1.372(10) .
C10 C11 1.530(10) .
C12 H12A 0.9700 .
C12 H12B 0.9700 .
C12 C13 1.549(12) .
C13 C14 1.508(13) .
C13 C15 1.521(12) .
C14 H14A 0.9600 .
C14 H14B 0.9600 .
C14 H14C 0.9600 .
C15 H15A 0.9600 .
C15 H15B 0.9600 .
C15 H15C 0.9600 .
N4 C16 1.126(16) .
C16 C17 1.43(2) .
C17 H17A 0.9600 .
C17 H17B 0.9600 .
C17 H17C 0.9600 .
N5 C18 1.135(15) .
C18 C19 1.451(17) .
C19 H19A 0.9600 .
C19 H19B 0.9600 .
C19 H19C 0.9600 .

loop_
_geom_torsion_atom_site_label_1
_geom_torsion_atom_site_label_2
_geom_torsion_atom_site_label_3
_geom_torsion_atom_site_label_4
_geom_torsion
Co1 O1 N3 C11 5.0(8)
Co1 O1 N3 C13 168.6(6)
Co1 N1 C1 C2 176.5(6)
Co1 N1 C5 C4 -174.4(5)
Co1 N1 C5 C11 7.7(8)
Co1 N2 C6 C7 178.0(6)
Co1 N2 C10 C9 -178.0(6)
Co1 N2 C10 C11 -1.5(8)
O1 N3 C11 O2 175.6(6)
O1 N3 C11 C5 57.8(8)
O1 N3 C11 C10 -64.4(8)
O1 N3 C13 C12 168.7(7)
O1 N3 C13 C14 51.6(10)
O1 N3 C13 C15 -74.1(10)
O2 C12 C13 N3 32.8(8)
O2 C12 C13 C14 148.6(7)
O2 C12 C13 C15 -81.5(8)
N1 C1 C2 C3 -1.5(12)
N1 C5 C11 O2 179.7(6)
N1 C5 C11 N3 -66.7(8)
N1 C5 C11 C10 55.3(8)
N2 C6 C7 C8 0.9(12)
N2 C10 C11 O2 177.3(6)
N2 C10 C11 N3 62.9(8)
N2 C10 C11 C5 -59.4(8)
C1 N1 C5 C4 3.2(10)
C1 N1 C5 C11 -174.7(6)
C1 C2 C3 C4 1.7(12)
C2 C3 C4 C5 0.3(12)
C3 C4 C5 N1 -2.9(11)
C3 C4 C5 C11 174.9(7)
C4 C5 C11 O2 1.8(9)
C4 C5 C11 N3 115.4(7)
C4 C5 C11 C10 -122.6(7)
C5 N1 C1 C2 -0.9(11)
C6 N2 C10 C9 1.1(11)
C6 N2 C10 C11 177.6(6)
C6 C7 C8 C9 -0.6(12)
C7 C8 C9 C10 0.6(12)
C8 C9 C10 N2 -0.9(11)
C8 C9 C10 C11 -177.2(7)
C9 C10 C11 O2 -6.1(9)
C9 C10 C11 N3 -120.5(7)
C9 C10 C11 C5 117.2(7)
C10 N2 C6 C7 -1.1(11)
C11 O2 C12 C13 -30.5(9)
C11 N3 C13 C12 -26.4(8)
C11 N3 C13 C14 -143.6(7)
C11 N3 C13 C15 90.7(8)
C12 O2 C11 N3 13.2(8)
C12 O2 C11 C5 131.3(7)
C12 O2 C11 C10 -105.3(7)
C13 N3 C11 O2 10.2(8)
C13 N3 C11 C5 -107.6(7)
C13 N3 C11 C10 130.2(6)

loop_
_exptl_oxdiff_crystal_face_indexfrac_h
_exptl_oxdiff_crystal_face_indexfrac_k
_exptl_oxdiff_crystal_face_indexfrac_l
_exptl_oxdiff_crystal_face_x
_exptl_oxdiff_crystal_face_y
_exptl_oxdiff_crystal_face_z
5.0523 -11.6739 -13.0522 -0.0430 -0.3902 0.9324
-8.3922 -11.6920 11.9915 0.2888 -0.9173 -0.2348
0.3926 10.7921 -12.9984 0.1079 0.9293 0.3501
0.6281 -11.7652 10.9925 -0.1288 -0.9431 -0.2301
-19.9613 3.0989 0.0008 0.9421 0.2790 0.0199
3.8163 -15.6173 -3.0430 -0.0953 -0.8489 0.5503
19.9613 -3.0989 -0.0008 -0.9421 -0.2790 -0.0199
-5.0672 10.6990 13.0498 0.0468 0.3341 -0.9061
4.2213 15.5581 1.0417 -0.2630 0.8527 -0.4914
18.9230 -2.1311 3.0070 -0.9327 -0.2891 -0.1891
19.1096 6.6587 0.0229 -0.9324 0.2883 -0.2789
-3.7811 15.6278 1.0392 0.1184 0.8969 -0.4518
17.3122 9.6481 -8.9877 -0.7448 0.6834 0.0952
